data_2008777
loop_
_publ_author_name
'Parvez, Masood'
'Ali, Saqib'
'Mazhar, Muhammad'
'Bhatti, M. Hussain'
'Khokhar, M. Nawaz'

_publ_section_title
;
 Aqua[4-(4-chlorophenyl)-2-phenylthiazole-5-acetato-<i>O</i>]trimethyltin(IV)
;
_journal_issue 8
_journal_name_full 'Acta Crystallographica Section C'
_journal_page_first 1280
_journal_page_last 1282
_journal_paper_doi 10.1107/S0108270199005120
_journal_volume 55
_journal_year 1999
_chemical_formula_iupac '[Sn (C H3)3 (C17 H11 Cl N O2 S) (H2 O)]'
_chemical_formula_moiety 'C20 H22 Cl N O3 S Sn'
_chemical_formula_sum 'C20 H22 Cl N O3 S Sn'
_chemical_formula_weight 510.59
_chemical_name_common
;
Aquotrimethyltin(4-(4-chlorophenyl)-2-phenyl-5-thiazoleacetate)
;
_chemical_name_systematic
;
Aqua[4-(4-chlorophenyl)-2-phenylthiazole-5-acetate-O]trimethyltin(IV)
;
_space_group_IT_number 14
_symmetry_cell_setting monoclinic
_symmetry_space_group_name_Hall '-P 2ybc'
_symmetry_space_group_name_H-M 'P 1 21/c 1'
_cell_angle_alpha 90.00
_cell_angle_beta 94.888(9)
_cell_angle_gamma 90.00
_cell_formula_units_Z 4
_cell_length_a 12.6008(11)
_cell_length_b 11.349(3)
_cell_length_c 15.634(2)
_cell_measurement_reflns_used 25
_cell_measurement_temperature 293.0(10)
_cell_measurement_theta_max 15
_cell_measurement_theta_min 10
_cell_volume 2227.6(7)
_computing_cell_refinement 'CAD-4 Software'
_computing_data_collection 'CAD-4 Software (Enraf-Nonius, 1989)'
_computing_data_reduction 'TEXSAN (Molecular Structure Corporation, 1994)'
_computing_molecular_graphics TEXSAN
_computing_publication_material SHELXL97
_computing_structure_refinement 'SHELXL97 (Sheldrick, 1997)'
_computing_structure_solution 'SAPI91 (Fan, 1991)'
_diffrn_ambient_temperature 293.0(10)
_diffrn_measurement_device_type 'Enraf-Nonius CAD-4'
_diffrn_measurement_method \w/2\q
_diffrn_radiation_monochromator graphite
_diffrn_radiation_source 'fine-focus sealed tube'
_diffrn_radiation_type CuK\a
_diffrn_radiation_wavelength 1.54178
_diffrn_reflns_av_R_equivalents 0.055
_diffrn_reflns_av_sigmaI/netI 0.024
_diffrn_reflns_limit_h_max 15
_diffrn_reflns_limit_h_min 0
_diffrn_reflns_limit_k_max 12
_diffrn_reflns_limit_k_min 0
_diffrn_reflns_limit_l_max 18
_diffrn_reflns_limit_l_min -18
_diffrn_reflns_number 3899
_diffrn_reflns_theta_max 68.0
_diffrn_reflns_theta_min 5.25
_diffrn_standards_decay_% 5.03
_diffrn_standards_interval_count 200
_diffrn_standards_number 3
_exptl_absorpt_coefficient_mu 11.26
_exptl_absorpt_correction_T_max 0.132
_exptl_absorpt_correction_T_min 0.074
_exptl_absorpt_correction_type 'empirical (North et al., 1968)'
_exptl_absorpt_process_details '\y scan (3 reflections)'
_exptl_crystal_colour colorless
_exptl_crystal_density_diffrn 1.522
_exptl_crystal_density_meas ?
_exptl_crystal_description prismatic
_exptl_crystal_F_000 1024
_exptl_crystal_size_max 0.30
_exptl_crystal_size_mid 0.22
_exptl_crystal_size_min 0.18
_refine_diff_density_max 1.107
_refine_diff_density_min -1.306
_refine_ls_extinction_method none
_refine_ls_goodness_of_fit_ref 1.025
_refine_ls_hydrogen_treatment constr
_refine_ls_matrix_type full
_refine_ls_number_parameters 247
_refine_ls_number_reflns 3811
_refine_ls_number_restraints 0
_refine_ls_restrained_S_all 1.025
_refine_ls_R_factor_all 0.055
_refine_ls_R_factor_gt 0.043
_refine_ls_shift/su_max 0.001
_refine_ls_shift/su_mean 0.000
_refine_ls_structure_factor_coef Fsqd
_refine_ls_weighting_details 'w = 1/[\s^2^(Fo^2^)+(0.056P)^2^+5.85P] where P=(Fo^2^+2Fc^2^)/3'
_refine_ls_weighting_scheme calc
_refine_ls_wR_factor_ref 0.114
_reflns_number_gt 3160
_reflns_number_total 3811
_reflns_threshold_expression 'I>2\s(I) '
_cod_data_source_file fg1550.cif
_cod_data_source_block Saqib2
_cod_depositor_comments
;
The following automatic conversions were performed:

'_exptl_crystal_density_meas' value 'not measured' was changed to '?'
- the value is perceived as not measured.

Automatic conversion script
Id: cif_fix_values 3008 2015-01-20 13:52:24Z robertas 

The following automatic conversions were performed:

'_refine_ls_weighting_scheme' value 'calc w =
1/[\s^2^(Fo^2^)+(0.056P)^2^+5.85P] where P=(Fo^2^+2Fc^2^)/3' was
changed to 'calc'. New tag '_refine_ls_weighting_details' was
created. The value of the new tag was set to 'w =
1/[\s^2^(Fo^2^)+(0.056P)^2^+5.85P] where P=(Fo^2^+2Fc^2^)/3'.

Automatic conversion script
Id: cif_fix_values 3143 2015-03-26 13:38:13Z robertas 
;
_cod_original_sg_symbol_H-M 'P 21/c'
_cod_database_code 2008777

loop_
_symmetry_equiv_pos_as_xyz
'x, y, z'
'-x, y+1/2, -z+1/2'
'-x, -y, -z'
'x, -y-1/2, z-1/2'

loop_
_atom_site_label
_atom_site_fract_x
_atom_site_fract_y
_atom_site_fract_z
_atom_site_U_iso_or_equiv
_atom_site_adp_type
_atom_site_calc_flag
_atom_site_refinement_flags
_atom_site_occupancy
_atom_site_disorder_assembly
_atom_site_disorder_group
_atom_site_type_symbol
Sn1 0.99950(3) 0.08874(3) 0.81765(2) 0.04675(14) Uani d . 1 . . Sn
Cl1 0.75907(15) -0.64909(15) 1.00765(12) 0.0750(5) Uani d . 1 . . Cl
S1 0.63818(10) 0.08185(12) 0.96947(8) 0.0433(3) Uani d . 1 . . S
O1 0.8409(3) 0.0408(4) 0.8487(3) 0.0569(10) Uani d . 1 . . O
O2 0.8447(3) -0.1252(4) 0.7760(3) 0.0626(11) Uani d . 1 . . O
N1 0.6573(3) -0.0772(4) 1.0841(3) 0.0422(10) Uani d . 1 . . N
C1 0.6325(3) 0.0324(5) 1.0737(3) 0.0388(11) Uani d . 1 . . C
C2 0.6800(4) -0.1288(5) 1.0076(3) 0.0387(11) Uani d . 1 . . C
C3 0.6730(4) -0.0564(5) 0.9381(3) 0.0394(11) Uani d . 1 . . C
C4 0.6026(4) 0.1137(5) 1.1412(3) 0.0448(13) Uani d . 1 . . C
C5 0.5544(4) 0.2202(5) 1.1203(4) 0.0514(14) Uani d . 1 . . C
H5 0.5422 0.2417 1.0629 0.077 Uiso calc R 1 . . H
C6 0.5239(5) 0.2959(6) 1.1835(4) 0.0616(16) Uani d . 1 . . C
H6 0.4921 0.3678 1.1686 0.092 Uiso calc R 1 . . H
C7 0.5409(5) 0.2638(7) 1.2680(4) 0.071(2) Uani d . 1 . . C
H7 0.5197 0.3138 1.3105 0.107 Uiso calc R 1 . . H
C8 0.5886(6) 0.1591(8) 1.2904(4) 0.078(2) Uani d . 1 . . C
H8 0.6005 0.1386 1.3480 0.117 Uiso calc R 1 . . H
C9 0.6196(5) 0.0826(6) 1.2274(4) 0.0609(16) Uani d . 1 . . C
H9 0.6514 0.0109 1.2429 0.091 Uiso calc R 1 . . H
C10 0.7029(4) -0.2566(5) 1.0081(3) 0.0427(12) Uani d . 1 . . C
C11 0.7695(5) -0.3082(5) 0.9519(4) 0.0592(16) Uani d . 1 . . C
H11 0.8037 -0.2609 0.9141 0.089 Uiso calc R 1 . . H
C12 0.7854(5) -0.4280(6) 0.9515(4) 0.0648(18) Uani d . 1 . . C
H12 0.8280 -0.4615 0.9123 0.097 Uiso calc R 1 . . H
C13 0.7384(5) -0.4984(5) 1.0092(4) 0.0538(14) Uani d . 1 . . C
C14 0.6749(6) -0.4498(6) 1.0661(5) 0.0670(18) Uani d . 1 . . C
H14 0.6434 -0.4974 1.1052 0.101 Uiso calc R 1 . . H
C15 0.6574(5) -0.3290(6) 1.0654(4) 0.0590(16) Uani d . 1 . . C
H15 0.6140 -0.2963 1.1044 0.088 Uiso calc R 1 . . H
C16 0.6879(4) -0.0801(5) 0.8454(3) 0.0459(13) Uani d . 1 . . C
H16A 0.6384 -0.0315 0.8100 0.069 Uiso calc R 1 . . H
H16B 0.6703 -0.1618 0.8328 0.069 Uiso calc R 1 . . H
C17 0.8003(4) -0.0560(5) 0.8209(3) 0.0424(12) Uani d . 1 . . C
C18 0.9632(6) 0.0943(8) 0.6835(4) 0.079(2) Uani d . 1 . . C
H18A 1.0021 0.1574 0.6596 0.119 Uiso calc R 1 . . H
H18B 0.8882 0.1071 0.6709 0.119 Uiso calc R 1 . . H
H18C 0.9829 0.0209 0.6587 0.119 Uiso calc R 1 . . H
C19 1.0798(6) -0.0538(7) 0.8816(6) 0.091(3) Uani d . 1 . . C
H19A 1.0291 -0.1032 0.9069 0.137 Uiso calc R 1 . . H
H19B 1.1304 -0.0241 0.9258 0.137 Uiso calc R 1 . . H
H19C 1.1164 -0.0988 0.8412 0.137 Uiso calc R 1 . . H
C20 0.9905(7) 0.2493(8) 0.8859(7) 0.111(3) Uani d . 1 . . C
H20A 1.0539 0.2946 0.8804 0.166 Uiso calc R 1 . . H
H20B 0.9839 0.2328 0.9455 0.166 Uiso calc R 1 . . H
H20C 0.9296 0.2933 0.8629 0.166 Uiso calc R 1 . . H
O3 1.1800(3) 0.1501(4) 0.7814(2) 0.0540(10) Uani d . 1 . . O
H31 1.1752 0.2208 0.7714 0.087 Uiso d . 1 . . H
H32 1.2298 0.1440 0.8186 0.087 Uiso d . 1 . . H

loop_
_atom_site_aniso_label
_atom_site_aniso_U_11
_atom_site_aniso_U_22
_atom_site_aniso_U_33
_atom_site_aniso_U_12
_atom_site_aniso_U_13
_atom_site_aniso_U_23
Sn1 0.0393(2) 0.0523(3) 0.0496(2) -0.00940(16) 0.00967(14) -0.00112(17)
Cl1 0.0852(12) 0.0471(10) 0.0929(12) -0.0042(8) 0.0089(9) -0.0071(8)
S1 0.0413(6) 0.0504(8) 0.0378(6) -0.0025(6) 0.0015(5) 0.0010(6)
O1 0.047(2) 0.057(3) 0.070(3) -0.0183(19) 0.0204(19) -0.018(2)
O2 0.056(2) 0.063(3) 0.073(3) -0.010(2) 0.026(2) -0.022(2)
N1 0.032(2) 0.052(3) 0.042(2) -0.0037(19) 0.0041(17) -0.002(2)
C1 0.026(2) 0.050(3) 0.039(3) -0.004(2) -0.0032(19) 0.003(2)
C2 0.026(2) 0.050(3) 0.040(3) -0.007(2) 0.0049(19) -0.002(2)
C3 0.029(2) 0.051(3) 0.038(3) -0.008(2) 0.0022(19) -0.005(2)
C4 0.033(2) 0.061(4) 0.041(3) -0.007(2) 0.006(2) -0.006(2)
C5 0.045(3) 0.057(4) 0.053(3) -0.003(3) 0.010(2) -0.008(3)
C6 0.060(4) 0.059(4) 0.069(4) -0.005(3) 0.024(3) -0.013(3)
C7 0.054(4) 0.090(6) 0.071(4) -0.010(4) 0.012(3) -0.035(4)
C8 0.075(5) 0.115(7) 0.043(3) 0.007(5) -0.005(3) -0.016(4)
C9 0.059(4) 0.076(5) 0.046(3) 0.012(3) -0.002(3) -0.007(3)
C10 0.033(2) 0.049(3) 0.047(3) -0.006(2) 0.003(2) -0.004(2)
C11 0.061(4) 0.050(4) 0.071(4) -0.003(3) 0.032(3) 0.001(3)
C12 0.064(4) 0.062(5) 0.073(4) 0.002(3) 0.030(3) -0.007(3)
C13 0.056(3) 0.048(4) 0.056(3) -0.004(3) 0.003(3) -0.010(3)
C14 0.071(4) 0.059(4) 0.074(4) -0.008(3) 0.024(3) 0.005(3)
C15 0.065(4) 0.055(4) 0.061(4) -0.002(3) 0.031(3) 0.003(3)
C16 0.034(2) 0.064(4) 0.039(3) -0.010(2) 0.003(2) -0.006(3)
C17 0.040(3) 0.049(3) 0.039(3) -0.010(2) 0.007(2) 0.002(2)
C18 0.068(4) 0.119(7) 0.048(4) -0.022(4) -0.011(3) 0.015(4)
C19 0.056(4) 0.095(6) 0.120(7) -0.012(4) -0.008(4) 0.051(5)
C20 0.090(6) 0.096(7) 0.156(9) -0.034(5) 0.063(6) -0.060(6)
O3 0.042(2) 0.059(3) 0.060(2) -0.0046(18) -0.0010(17) 0.0139(19)

loop_
_atom_type_symbol
_atom_type_description
_atom_type_scat_dispersion_real
_atom_type_scat_dispersion_imag
_atom_type_scat_source
C C 0.0181 0.0091 'International Tables Vol C Tables 4.2.6.8 and 6.1.1.4'
H H 0.0000 0.0000 'International Tables Vol C Tables 4.2.6.8 and 6.1.1.4'
N N 0.0311 0.0180 'International Tables Vol C Tables 4.2.6.8 and 6.1.1.4'
O O 0.0492 0.0322 'International Tables Vol C Tables 4.2.6.8 and 6.1.1.4'
S S 0.3331 0.5567 'International Tables Vol C Tables 4.2.6.8 and 6.1.1.4'
Sn Sn 0.0259 5.4591 'International Tables Vol C Tables 4.2.6.8 and 6.1.1.4'
Cl Cl 0.3639 0.7018 'International Tables Vol C Tables 4.2.6.8 and 6.1.1.4'

loop_
_geom_angle_atom_site_label_1
_geom_angle_atom_site_label_2
_geom_angle_atom_site_label_3
_geom_angle
_geom_angle_publ_flag
C18 Sn1 C19 123.2(4) y
C18 Sn1 C20 117.3(4) y
C19 Sn1 C20 117.6(4) y
C18 Sn1 O1 96.0(2) y
C19 Sn1 O1 96.6(2) y
C20 Sn1 O1 90.8(2) y
C18 Sn1 O3 83.7(2) y
C19 Sn1 O3 84.9(2) y
C20 Sn1 O3 87.9(2) y
O1 Sn1 O3 178.30(14) y
C3 S1 C1 90.3(3) y
C17 O1 Sn1 119.4(3) y
C1 N1 C2 111.4(4) y
N1 C1 C4 125.9(5) n
N1 C1 S1 113.7(4) n
C4 C1 S1 120.3(4) n
C3 C2 N1 115.6(5) n
C3 C2 C10 126.6(5) n
N1 C2 C10 117.7(5) n
C2 C3 C16 131.2(5) n
C2 C3 S1 109.0(4) n
C16 C3 S1 119.8(4) n
C5 C4 C9 118.7(5) n
C5 C4 C1 120.8(5) n
C9 C4 C1 120.4(5) n
C4 C5 C6 121.1(6) n
C7 C6 C5 119.5(7) n
C8 C7 C6 120.6(6) n
C7 C8 C9 120.4(6) n
C4 C9 C8 119.8(6) n
C15 C10 C11 117.8(5) n
C15 C10 C2 119.8(5) n
C11 C10 C2 122.4(5) n
C12 C11 C10 120.9(6) n
C11 C12 C13 120.1(6) n
C14 C13 C12 120.1(6) n
C14 C13 Cl1 120.4(5) n
C12 C13 Cl1 119.5(5) n
C13 C14 C15 119.7(6) n
C10 C15 C14 121.3(6) n
C3 C16 C17 114.0(4) n
O2 C17 O1 124.2(5) n
O2 C17 C16 120.7(5) n
O1 C17 C16 115.1(5) n

loop_
_geom_bond_atom_site_label_1
_geom_bond_atom_site_label_2
_geom_bond_site_symmetry_2
_geom_bond_distance
_geom_bond_publ_flag
Sn1 C18 . 2.110(6) y
Sn1 C19 . 2.113(7) y
Sn1 C20 . 2.120(8) y
Sn1 O1 . 2.167(4) y
Sn1 O3 . 2.490(4) y
Cl1 C13 . 1.730(6) y
S1 C3 . 1.713(6) y
S1 C1 . 1.730(5) y
O1 C17 . 1.272(6) y
O2 C17 . 1.220(6) y
N1 C1 . 1.290(7) y
N1 C2 . 1.383(6) y
C1 C4 . 1.475(7) n
C2 C3 . 1.359(7) n
C2 C10 . 1.479(8) n
C3 C16 . 1.500(7) n
C4 C5 . 1.379(8) n
C4 C9 . 1.392(8) n
C5 C6 . 1.389(8) n
C6 C7 . 1.369(9) n
C7 C8 . 1.364(11) n
C8 C9 . 1.394(9) n
C10 C15 . 1.376(8) n
C10 C11 . 1.395(7) n
C11 C12 . 1.374(9) n
C12 C13 . 1.375(9) n
C13 C14 . 1.363(9) n
C14 C15 . 1.389(9) n
C16 C17 . 1.524(7) n

loop_
_geom_hbond_atom_site_label_D
_geom_hbond_atom_site_label_H
_geom_hbond_atom_site_label_A
_geom_hbond_site_symmetry_A
_geom_hbond_distance_DH
_geom_hbond_distance_HA
_geom_hbond_distance_DA
_geom_hbond_angle_DHA
O3 H31 O2 2_756 0.82 1.91 2.713(6) 168
O3 H32 N1 3_757 0.82 2.13 2.928(6) 163

loop_
_geom_torsion_atom_site_label_1
_geom_torsion_atom_site_label_2
_geom_torsion_atom_site_label_3
_geom_torsion_atom_site_label_4
_geom_torsion
_geom_torsion_publ_flag
C18 Sn1 O1 C17 61.6(5) n
C19 Sn1 O1 C17 -62.9(5) n
C20 Sn1 O1 C17 179.2(5) n
O3 Sn1 O1 C17 141.0(5) n
C2 N1 C1 C4 179.3(4) n
C2 N1 C1 S1 -1.4(5) n
C3 S1 C1 N1 1.6(4) n
C3 S1 C1 C4 -179.1(4) n
C1 N1 C2 C3 0.4(6) n
C1 N1 C2 C10 -176.0(4) n
N1 C2 C3 C16 -177.8(4) n
C10 C2 C3 C16 -1.7(8) n
N1 C2 C3 S1 0.7(5) n
C10 C2 C3 S1 176.8(4) n
C1 S1 C3 C2 -1.2(4) n
C1 S1 C3 C16 177.5(4) n
N1 C1 C4 C5 -164.9(5) n
S1 C1 C4 C5 15.8(6) n
N1 C1 C4 C9 13.1(8) n
S1 C1 C4 C9 -166.2(4) n
C9 C4 C5 C6 0.5(8) n
C1 C4 C5 C6 178.5(5) n
C4 C5 C6 C7 -0.6(9) n
C5 C6 C7 C8 0.8(10) n
C6 C7 C8 C9 -0.8(11) n
C5 C4 C9 C8 -0.5(9) n
C1 C4 C9 C8 -178.5(6) n
C7 C8 C9 C4 0.6(11) n
C3 C2 C10 C15 -146.8(5) n
N1 C2 C10 C15 29.2(7) n
C3 C2 C10 C11 33.1(8) n
N1 C2 C10 C11 -150.9(5) n
C15 C10 C11 C12 2.7(10) n
C2 C10 C11 C12 -177.2(6) n
C10 C11 C12 C13 -2.4(11) n
C11 C12 C13 C14 0.8(11) n
C11 C12 C13 Cl1 179.9(5) n
C12 C13 C14 C15 0.3(11) n
Cl1 C13 C14 C15 -178.7(5) n
C11 C10 C15 C14 -1.6(10) n
C2 C10 C15 C14 178.3(6) n
C13 C14 C15 C10 0.1(11) n
C2 C3 C16 C17 -93.6(7) n
S1 C3 C16 C17 88.0(5) n
Sn1 O1 C17 O2 -1.0(8) n
Sn1 O1 C17 C16 -179.1(3) n
C3 C16 C17 O2 136.0(6) n
C3 C16 C17 O1 -45.8(7) n
